data_2236409
loop_
_publ_author_name
'Wei, Xiao-Hong'
'Yan, Hong'
'Lin, Wei-Gong'

_publ_section_title
;
 2-Amino-5-(4-carboxylatophenyl)pyridinium monohydrate
;
_journal_coeditor_code JJ2150
_journal_issue 9
_journal_name_full 'Acta Crystallographica Section E'
_journal_page_first o2749
_journal_paper_doi 10.1107/S1600536812035854
_journal_volume 68
_journal_year 2012
_chemical_formula_iupac 'C12 H10 N2 O2, H2 O'
_chemical_formula_moiety 'C12 H10 N2 O2, H2 O'
_chemical_formula_sum 'C12 H12 N2 O3'
_chemical_formula_weight 232.24
_chemical_name_systematic
;
2-Amino-5-(4-carboxylatophenyl)pyridinium monohydrate
;
_space_group_IT_number 14
_symmetry_cell_setting monoclinic
_symmetry_space_group_name_Hall '-P 2yn'
_symmetry_space_group_name_H-M 'P 1 21/n 1'
_atom_sites_solution_hydrogens geom
_atom_sites_solution_primary direct
_atom_sites_solution_secondary difmap
_audit_creation_method SHELXL-97
_cell_angle_alpha 90.00
_cell_angle_beta 95.165(14)
_cell_angle_gamma 90.00
_cell_formula_units_Z 4
_cell_length_a 7.796(2)
_cell_length_b 7.808(2)
_cell_length_c 18.480(5)
_cell_measurement_reflns_used 1672
_cell_measurement_temperature 296(2)
_cell_measurement_theta_max 27.51
_cell_measurement_theta_min 2.75
_cell_volume 1120.3(5)
_computing_cell_refinement 'SAINT (Bruker, 1999)'
_computing_data_collection 'SMART (Bruker, 1999)'
_computing_data_reduction 'SAINT (Bruker, 1999)'
_computing_molecular_graphics 'SHELXTL (Sheldrick, 2008)'
_computing_publication_material 'SHELXTL (Sheldrick, 2008)'
_computing_structure_refinement 'SHELXL97 (Sheldrick, 2008)'
_computing_structure_solution 'SHELXS97 (Sheldrick, 2008)'
_diffrn_ambient_temperature 296(2)
_diffrn_measured_fraction_theta_full 0.991
_diffrn_measured_fraction_theta_max 0.991
_diffrn_measurement_device_type 'Bruker SMART CCD'
_diffrn_measurement_method 'phi and omega scans'
_diffrn_radiation_monochromator graphite
_diffrn_radiation_source 'fine-focus sealed tube'
_diffrn_radiation_type MoK\a
_diffrn_radiation_wavelength 0.71073
_diffrn_reflns_av_R_equivalents 0.0897
_diffrn_reflns_av_sigmaI/netI 0.0696
_diffrn_reflns_limit_h_max 10
_diffrn_reflns_limit_h_min -10
_diffrn_reflns_limit_k_max 10
_diffrn_reflns_limit_k_min -10
_diffrn_reflns_limit_l_max 24
_diffrn_reflns_limit_l_min -23
_diffrn_reflns_number 11449
_diffrn_reflns_theta_full 27.51
_diffrn_reflns_theta_max 27.51
_diffrn_reflns_theta_min 2.75
_exptl_absorpt_coefficient_mu 0.101
_exptl_absorpt_correction_T_max 0.9850
_exptl_absorpt_correction_T_min 0.9772
_exptl_absorpt_correction_type multi-scan
_exptl_absorpt_process_details '(SADABS; Sheldrick, 1996)'
_exptl_crystal_colour colorless
_exptl_crystal_density_diffrn 1.377
_exptl_crystal_density_method 'not measured'
_exptl_crystal_description prism
_exptl_crystal_F_000 488
_exptl_crystal_size_max 0.23
_exptl_crystal_size_mid 0.16
_exptl_crystal_size_min 0.15
_refine_diff_density_max 0.174
_refine_diff_density_min -0.155
_refine_ls_extinction_method none
_refine_ls_goodness_of_fit_ref 1.012
_refine_ls_hydrogen_treatment mixed
_refine_ls_matrix_type full
_refine_ls_number_parameters 160
_refine_ls_number_reflns 2554
_refine_ls_number_restraints 3
_refine_ls_restrained_S_all 1.011
_refine_ls_R_factor_all 0.1336
_refine_ls_R_factor_gt 0.0795
_refine_ls_shift/su_max 0.000
_refine_ls_shift/su_mean 0.000
_refine_ls_structure_factor_coef Fsqd
_refine_ls_weighting_details 'calc w=1/[\s^2^(Fo^2^)+(0.0766P)^2^+0.5950P] where P=(Fo^2^+2Fc^2^)/3'
_refine_ls_weighting_scheme calc
_refine_ls_wR_factor_gt 0.1735
_refine_ls_wR_factor_ref 0.2081
_reflns_number_gt 1505
_reflns_number_total 2554
_reflns_threshold_expression I>2sigma(I)
_cod_data_source_file jj2150.cif
_cod_data_source_block I
_cod_original_cell_volume 1120.4(6)
_cod_original_sg_symbol_Hall 'P 2yn'
_cod_original_sg_symbol_H-M 'P 21/n'
_cod_database_code 2236409
_cod_database_fobs_code 2236409

loop_
_symmetry_equiv_pos_as_xyz
'x, y, z'
'-x+1/2, y+1/2, -z+1/2'
'-x, -y, -z'
'x-1/2, -y-1/2, z-1/2'

loop_
_atom_site_type_symbol
_atom_site_label
_atom_site_fract_x
_atom_site_fract_y
_atom_site_fract_z
_atom_site_U_iso_or_equiv
_atom_site_adp_type
_atom_site_calc_flag
_atom_site_refinement_flags
_atom_site_occupancy
_atom_site_symmetry_multiplicity
C C1 0.5962(4) 0.7159(4) 0.15326(17) 0.0568(8) Uani d . 1 1
C C2 0.6222(4) 0.7885(4) 0.08526(18) 0.0669(9) Uani d . 1 1
H H2C 0.6003 0.9042 0.0767 0.080 Uiso calc R 1 1
C C3 0.6796(4) 0.6884(4) 0.03225(17) 0.0647(9) Uani d . 1 1
H H3A 0.6927 0.7373 -0.0128 0.078 Uiso calc R 1 1
C C4 0.7203(4) 0.5123(4) 0.04277(15) 0.0522(7) Uani d . 1 1
C C5 0.6949(4) 0.4505(4) 0.11010(16) 0.0600(8) Uani d . 1 1
H H5A 0.7200 0.3362 0.1205 0.072 Uiso calc R 1 1
C C6 0.7823(4) 0.4004(4) -0.01377(15) 0.0528(7) Uani d . 1 1
C C7 0.8241(4) 0.4649(4) -0.08022(16) 0.0642(9) Uani d . 1 1
H H7B 0.8121 0.5815 -0.0895 0.077 Uiso calc R 1 1
C C8 0.8830(4) 0.3594(4) -0.13264(16) 0.0648(9) Uani d . 1 1
H H8C 0.9119 0.4067 -0.1761 0.078 Uiso calc R 1 1
C C9 0.8999(4) 0.1853(4) -0.12169(15) 0.0555(7) Uani d . 1 1
C C10 0.8584(5) 0.1196(4) -0.05641(17) 0.0728(10) Uani d . 1 1
H H10A 0.8683 0.0025 -0.0478 0.087 Uiso calc R 1 1
C C11 0.8022(5) 0.2251(4) -0.00347(18) 0.0770(11) Uani d . 1 1
H H11A 0.7770 0.1774 0.0404 0.092 Uiso calc R 1 1
C C12 0.9664(4) 0.0670(4) -0.17777(17) 0.0634(8) Uani d . 1 1
N N1 0.6345(3) 0.5496(3) 0.16235(13) 0.0606(7) Uani d . 1 1
H H1A 0.6200 0.5033 0.2036 0.073 Uiso calc R 1 1
N N2 0.5351(3) 0.8023(4) 0.20782(15) 0.0693(8) Uani d . 1 1
H H2A 0.5210 0.7511 0.2481 0.083 Uiso calc R 1 1
H H2B 0.5100 0.9091 0.2027 0.083 Uiso calc R 1 1
O O1 1.0359(3) 0.1364(3) -0.22902(12) 0.0757(7) Uani d . 1 1
O O2 0.9515(4) -0.0921(3) -0.17007(13) 0.0853(8) Uani d . 1 1
O O3 0.4085(4) 1.1412(3) 0.16247(15) 0.0866(8) Uani d D 1 1
H H3C 0.300(3) 1.128(6) 0.165(2) 0.130 Uiso d D 1 1
H H3D 0.447(5) 1.207(5) 0.1977(19) 0.130 Uiso d D 1 1

loop_
_atom_site_aniso_label
_atom_site_aniso_U_11
_atom_site_aniso_U_22
_atom_site_aniso_U_33
_atom_site_aniso_U_12
_atom_site_aniso_U_13
_atom_site_aniso_U_23
C1 0.0564(17) 0.0549(18) 0.0606(19) -0.0067(14) 0.0137(14) -0.0057(14)
C2 0.085(2) 0.0504(17) 0.068(2) -0.0074(16) 0.0206(17) 0.0030(16)
C3 0.082(2) 0.0570(18) 0.0581(19) -0.0106(16) 0.0216(16) 0.0042(15)
C4 0.0583(17) 0.0535(17) 0.0454(16) -0.0112(14) 0.0088(13) 0.0015(12)
C5 0.075(2) 0.0542(17) 0.0516(17) 0.0010(16) 0.0116(15) 0.0009(14)
C6 0.0579(17) 0.0570(17) 0.0441(16) -0.0110(14) 0.0079(13) -0.0008(13)
C7 0.091(2) 0.0542(17) 0.0480(17) -0.0022(17) 0.0119(16) 0.0042(14)
C8 0.091(2) 0.065(2) 0.0397(16) -0.0048(18) 0.0144(15) 0.0046(14)
C9 0.0617(17) 0.0595(18) 0.0452(16) -0.0059(14) 0.0042(13) -0.0028(13)
C10 0.109(3) 0.058(2) 0.0543(19) 0.0010(19) 0.0242(18) 0.0045(15)
C11 0.124(3) 0.058(2) 0.0527(18) -0.003(2) 0.0330(19) 0.0092(15)
C12 0.072(2) 0.069(2) 0.0497(18) -0.0034(17) 0.0087(15) -0.0035(16)
N1 0.0786(17) 0.0604(16) 0.0444(14) -0.0014(13) 0.0153(12) 0.0001(12)
N2 0.0809(18) 0.0634(16) 0.0668(17) -0.0017(14) 0.0254(15) -0.0080(13)
O1 0.1006(18) 0.0747(15) 0.0557(13) -0.0044(13) 0.0287(13) -0.0042(11)
O2 0.130(2) 0.0615(15) 0.0686(16) -0.0009(15) 0.0326(15) -0.0012(12)
O3 0.117(2) 0.0677(16) 0.0786(18) -0.0107(16) 0.0272(16) -0.0095(13)

loop_
_atom_type_symbol
_atom_type_description
_atom_type_scat_dispersion_real
_atom_type_scat_dispersion_imag
_atom_type_scat_source
C C 0.0033 0.0016 'International Tables Vol C Tables 4.2.6.8 and 6.1.1.4'
H H 0.0000 0.0000 'International Tables Vol C Tables 4.2.6.8 and 6.1.1.4'
N N 0.0061 0.0033 'International Tables Vol C Tables 4.2.6.8 and 6.1.1.4'
O O 0.0106 0.0060 'International Tables Vol C Tables 4.2.6.8 and 6.1.1.4'

loop_
_geom_angle_atom_site_label_1
_geom_angle_atom_site_label_2
_geom_angle_atom_site_label_3
_geom_angle
N2 C1 N1 119.0(3)
N2 C1 C2 124.0(3)
N1 C1 C2 117.0(3)
C3 C2 C1 119.6(3)
C3 C2 H2C 120.2
C1 C2 H2C 120.2
C2 C3 C4 122.8(3)
C2 C3 H3A 118.6
C4 C3 H3A 118.6
C5 C4 C3 114.7(3)
C5 C4 C6 121.3(3)
C3 C4 C6 124.0(3)
N1 C5 C4 122.4(3)
N1 C5 H5A 118.8
C4 C5 H5A 118.8
C11 C6 C7 116.4(3)
C11 C6 C4 121.7(3)
C7 C6 C4 121.8(3)
C8 C7 C6 121.4(3)
C8 C7 H7B 119.3
C6 C7 H7B 119.3
C9 C8 C7 121.2(3)
C9 C8 H8C 119.4
C7 C8 H8C 119.4
C10 C9 C8 118.0(3)
C10 C9 C12 119.6(3)
C8 C9 C12 122.3(3)
C9 C10 C11 120.9(3)
C9 C10 H10A 119.6
C11 C10 H10A 119.6
C10 C11 C6 122.0(3)
C10 C11 H11A 119.0
C6 C11 H11A 119.0
O1 C12 O2 124.3(3)
O1 C12 C9 116.8(3)
O2 C12 C9 119.0(3)
C1 N1 C5 123.5(3)
C1 N1 H1A 118.2
C5 N1 H1A 118.2
C1 N2 H2A 120.0
C1 N2 H2B 120.0
H2A N2 H2B 120.0
H3C O3 H3D 108(3)

loop_
_geom_bond_atom_site_label_1
_geom_bond_atom_site_label_2
_geom_bond_distance
C1 N2 1.336(4)
C1 N1 1.339(4)
C1 C2 1.410(4)
C2 C3 1.360(4)
C2 H2C 0.9300
C3 C4 1.421(4)
C3 H3A 0.9300
C4 C5 1.365(4)
C4 C6 1.477(4)
C5 N1 1.355(4)
C5 H5A 0.9300
C6 C11 1.389(4)
C6 C7 1.393(4)
C7 C8 1.381(4)
C7 H7B 0.9300
C8 C9 1.379(4)
C8 H8C 0.9300
C9 C10 1.376(4)
C9 C12 1.514(4)
C10 C11 1.380(4)
C10 H10A 0.9300
C11 H11A 0.9300
C12 O1 1.256(4)
C12 O2 1.257(4)
N1 H1A 0.8600
N2 H2A 0.8600
N2 H2B 0.8600
O3 H3C 0.860(18)
O3 H3D 0.861(18)

loop_
_geom_hbond_atom_site_label_D
_geom_hbond_atom_site_label_H
_geom_hbond_atom_site_label_A
_geom_hbond_site_symmetry_A
_geom_hbond_distance_DH
_geom_hbond_distance_HA
_geom_hbond_distance_DA
_geom_hbond_angle_DHA
N1 H1A O1 4_566 0.86 1.82 2.648(3) 160.3
N2 H2A O2 4_566 0.86 2.07 2.911(4) 167.1
N2 H2B O3 . 0.86 2.09 2.921(4) 163.0
O3 H3C O2 3_665 0.860(18) 1.990(18) 2.849(4) 178(4)
O3 H3D O1 4_576 0.861(18) 1.909(18) 2.768(4) 176(5)

loop_
_geom_torsion_atom_site_label_1
_geom_torsion_atom_site_label_2
_geom_torsion_atom_site_label_3
_geom_torsion_atom_site_label_4
_geom_torsion
N2 C1 C2 C3 -177.8(3)
N1 C1 C2 C3 1.7(5)
C1 C2 C3 C4 -2.0(5)
C2 C3 C4 C5 0.9(5)
C2 C3 C4 C6 179.8(3)
C3 C4 C5 N1 0.4(4)
C6 C4 C5 N1 -178.5(3)
C5 C4 C6 C11 6.1(5)
C3 C4 C6 C11 -172.8(3)
C5 C4 C6 C7 -173.9(3)
C3 C4 C6 C7 7.3(5)
C11 C6 C7 C8 -0.3(5)
C4 C6 C7 C8 179.6(3)
C6 C7 C8 C9 1.2(5)
C7 C8 C9 C10 -0.8(5)
C7 C8 C9 C12 -179.2(3)
C8 C9 C10 C11 -0.3(5)
C12 C9 C10 C11 178.1(3)
C9 C10 C11 C6 1.1(6)
C7 C6 C11 C10 -0.8(5)
C4 C6 C11 C10 179.3(3)
C10 C9 C12 O1 -165.4(3)
C8 C9 C12 O1 12.9(5)
C10 C9 C12 O2 13.6(5)
C8 C9 C12 O2 -168.1(3)
N2 C1 N1 C5 179.1(3)
C2 C1 N1 C5 -0.4(5)
C4 C5 N1 C1 -0.7(5)

loop_
_cod_related_entry_id
_cod_related_entry_database
_cod_related_entry_code
1 ChemSpider 30658110
